data_4132510
loop_
_publ_author_name
'Wessels, Hanlie R.'
'Slebodnick, Carla'
'Gibson, Harry W.'

_publ_section_title
;
 Viologen-Based Rotaxanes from Dibenzo-30-crown-10.
;
_journal_issue 23
_journal_name_full 'Journal of the American Chemical Society'
_journal_page_first 7358
_journal_page_last 7370
_journal_paper_doi 10.1021/jacs.8b04477
_journal_volume 140
_journal_year 2018
_chemical_formula_moiety '2(C28 H40 O10), C66 H54 N4, 4(F6 P)'
_chemical_formula_sum 'C122 H134 F24 N4 O20 P4'
_chemical_formula_weight 2556.20
_space_group_crystal_system monoclinic
_space_group_IT_number 14
_space_group_name_Hall '-P 2yn'
_space_group_name_H-M_alt 'P 1 21/n 1'
_atom_sites_solution_hydrogens geom
_atom_sites_solution_primary direct
_audit_creation_date 2016-07-06
_audit_creation_method
;
Olex2 1.2
(compiled 2016.02.19 svn.r3266 for OlexSys, GUI svn.r5155)
;
_cell_angle_alpha 90
_cell_angle_beta 95.9552(17)
_cell_angle_gamma 90
_cell_formula_units_Z 2
_cell_length_a 10.82435(18)
_cell_length_b 20.5867(3)
_cell_length_c 33.7361(6)
_cell_measurement_reflns_used 17920
_cell_measurement_temperature 100.00(10)
_cell_measurement_theta_max 71.7080
_cell_measurement_theta_min 3.3830
_cell_volume 7477.1(2)
_computing_cell_refinement 'CrysAlisPro 1.171.38.41 (Rigaku OD, 2015)'
_computing_data_collection 'CrysAlisPro 1.171.38.41 (Rigaku OD, 2015)'
_computing_data_reduction 'CrysAlisPro 1.171.38.41 (Rigaku OD, 2015)'
_computing_molecular_graphics 'Olex2 (Dolomanov et al., 2009)'
_computing_publication_material 'Olex2 (Dolomanov et al., 2009)'
_computing_structure_refinement 'ShelXL (Sheldrick, 2015)'
_computing_structure_solution 'ShelXS (Sheldrick, 2008)'
_diffrn_ambient_environment N~2~
_diffrn_ambient_temperature 100.00(10)
_diffrn_detector 'CCD plate'
_diffrn_detector_area_resol_mean 8.0061
_diffrn_detector_type Eos
_diffrn_measured_fraction_theta_full 0.999
_diffrn_measured_fraction_theta_max 0.987
_diffrn_measurement_details
;
List of Runs (angles in degrees, time in seconds):

  # Type    Start    End  Width  t~exp~   \w     \q     \k     \f   Frames
--------------------------------------------------------------------------
  1  \w    -21.00  69.00   1.00    1.00    --    0.00  57.00-180.00   90
  2  \w    -69.00  21.00   1.00    1.00    --    0.00 -57.00  30.00   90
  3  \w   -112.00 -18.00   1.00    4.00    --  -55.00 125.00 150.00   94
  4  \w    -75.00  14.00   1.00    4.00    --  -55.00  57.00 -30.00   89
  5  \w   -125.00 -25.00   1.00    4.00    --  -55.00 -77.00 120.00  100
  6  \w     29.00 127.00   1.00    4.00    --   55.00  38.00-180.00   98
  7  \w     34.00 124.00   1.00    4.00    --   55.00  57.00  30.00   90
  8  \w    -11.00  80.00   1.00    4.00    --   55.00 -99.00  30.00   91
  9  \w     93.00 123.00   1.00    4.00    --   55.00 125.00-150.00   30
 10  \w     50.00 127.00   1.00   10.00    --  110.00 -38.00 120.00   77
 11  \w     38.00 136.00   1.00   10.00    --  110.00 -38.00-150.00   98
 12  \w     38.00 174.00   1.00   10.00    --  110.00   0.00 120.00  136
 13  \w     41.00  79.00   1.00   10.00    --  110.00 -93.00 160.44   38
 14  \w     41.00  85.00   1.00   10.00    --  110.00-111.00  30.00   44
 15  \w     40.00 132.00   1.00   10.00    --  110.00 -50.00   0.00   92
 16  \w    124.00 149.00   1.00   10.00    --  110.00 -93.00 160.44   25
 17  \w     81.00 119.00   1.00   10.00    --  110.00 -92.00 -30.00   38
 18  \w     81.00 170.00   1.00   10.00    --  110.00  77.00 150.00   89
 19  \w     45.00  72.00   1.00   10.00    --  110.00 -92.00 -30.00   27
 20  \w     55.00 126.00   1.00   10.00    --  110.00 178.00-120.00   71
 21  \w     84.00 111.00   1.00   10.00    --  110.00 -93.00 160.44   27
 22  \w     53.00 129.00   1.00   10.00    --  110.00 -93.00-131.50   76
 23  \w     38.00 137.00   1.00   10.00    --  110.00 -93.00  86.09   99
;
_diffrn_measurement_device 'four-circle diffractometer'
_diffrn_measurement_device_type 'Xcalibur, Eos, Gemini ultra'
_diffrn_measurement_method '\w scans'
_diffrn_orient_matrix_type 'CrysAlisPro convention (1999,Acta A55,543-557)'
_diffrn_orient_matrix_UB_11 0.0514731000
_diffrn_orient_matrix_UB_12 -0.0074102000
_diffrn_orient_matrix_UB_13 -0.0406552000
_diffrn_orient_matrix_UB_21 0.1277815000
_diffrn_orient_matrix_UB_22 -0.0187537000
_diffrn_orient_matrix_UB_23 0.0212868000
_diffrn_orient_matrix_UB_31 -0.0385931000
_diffrn_orient_matrix_UB_32 -0.0720841000
_diffrn_orient_matrix_UB_33 -0.0013730000
_diffrn_radiation_monochromator mirror
_diffrn_radiation_probe x-ray
_diffrn_radiation_type CuK\a
_diffrn_radiation_wavelength 1.54184
_diffrn_reflns_av_R_equivalents 0.0427
_diffrn_reflns_av_unetI/netI 0.0370
_diffrn_reflns_Laue_measured_fraction_full 0.999
_diffrn_reflns_Laue_measured_fraction_max 0.987
_diffrn_reflns_limit_h_max 11
_diffrn_reflns_limit_h_min -13
_diffrn_reflns_limit_k_max 18
_diffrn_reflns_limit_k_min -25
_diffrn_reflns_limit_l_max 41
_diffrn_reflns_limit_l_min -40
_diffrn_reflns_number 56600
_diffrn_reflns_point_group_measured_fraction_full 0.999
_diffrn_reflns_point_group_measured_fraction_max 0.987
_diffrn_reflns_theta_full 67.684
_diffrn_reflns_theta_max 71.988
_diffrn_reflns_theta_min 3.398
_diffrn_source 'fine-focus sealed X-ray tube'
_diffrn_source_type 'Enhance Ultra (Cu) X-ray Source'
_exptl_absorpt_coefficient_mu 1.212
_exptl_absorpt_correction_T_max 0.845
_exptl_absorpt_correction_T_min 0.675
_exptl_absorpt_correction_type gaussian
_exptl_absorpt_process_details
;
CrysAlisPro 1.171.38.41 (Rigaku Oxford Diffraction, 2015)
Numerical absorption correction based on gaussian integration over
			a multifaceted crystal model
Empirical absorption correction using spherical harmonics,
 implemented in SCALE3 ABSPACK scaling algorithm.
;
_exptl_crystal_colour orange
_exptl_crystal_colour_primary orange
_exptl_crystal_density_diffrn 1.135
_exptl_crystal_description parallelepiped
_exptl_crystal_F_000 2660
_exptl_crystal_recrystallization_method 'Dissolved in CH3/CN/CH3OH and crystallized by vapor diffusion with pentane.'
_exptl_crystal_size_max 0.373
_exptl_crystal_size_mid 0.287
_exptl_crystal_size_min 0.134
_refine_diff_density_max 0.703
_refine_diff_density_min -0.459
_refine_diff_density_rms 0.051
_refine_ls_extinction_method none
_refine_ls_goodness_of_fit_ref 1.032
_refine_ls_hydrogen_treatment constr
_refine_ls_matrix_type full
_refine_ls_number_parameters 839
_refine_ls_number_reflns 14528
_refine_ls_number_restraints 126
_refine_ls_restrained_S_all 1.061
_refine_ls_R_factor_all 0.0687
_refine_ls_R_factor_gt 0.0572
_refine_ls_shift/su_max 0.001
_refine_ls_shift/su_mean 0.000
_refine_ls_structure_factor_coef Fsqd
_refine_ls_weighting_details 'w=1/[\s^2^(Fo^2^)+(0.0919P)^2^+3.0347P] where P=(Fo^2^+2Fc^2^)/3'
_refine_ls_weighting_scheme calc
_refine_ls_wR_factor_gt 0.1608
_refine_ls_wR_factor_ref 0.1691
_reflns_Friedel_coverage 0.000
_reflns_number_gt 11478
_reflns_number_total 14528
_reflns_threshold_expression 'I > 2\s(I)'
_cod_data_source_file ja8b04477_si_002.cif
_cod_data_source_block cs2307
_cod_database_code 4132510
_chemical_oxdiff_formula 'C140 H186 F24 N8 O30 P4'
_chemical_oxdiff_usercomment 'Hanlie Wessels/Gibson (HWC061a)'
_shelx_space_group_comment
;
The symmetry employed for this shelxl refinement is uniquely defined
by the following loop, which should always be used as a source of
symmetry information in preference to the above space-group names.
They are only intended as comments.
;
_reflns_odcompleteness_completeness 99.93
_reflns_odcompleteness_iscentric 1
_reflns_odcompleteness_theta 66.97
_olex2_refinement_description
;
1. Fixed Uiso
 At 1.2 times of:
  All C(H) groups, All C(H,H) groups
2. Rigid body (RIGU) restrains
 P2, F7, F8, F9, F10, F12, F11, F13, F14, F15, F16, F17, F18
 with sigma for 1-2 distances of 0.004 and sigma for 1-3 distances of 0.004
3. Others
 Sof(F13)=Sof(F14)=Sof(F15)=Sof(F16)=Sof(F17)=Sof(F18)=1-FVAR(1)
 Sof(F7)=Sof(F8)=Sof(F9)=Sof(F10)=Sof(F12)=Sof(F11)=FVAR(1)
4.a Secondary CH2 refined with riding coordinates:
 C13(H13A,H13B), C14(H14A,H14B), C15(H15A,H15B), C16(H16A,H16B), C17(H17A,
 H17B), C18(H18A,H18B), C19(H19A,H19B), C20(H20A,H20B), C21(H21A,H21B),
 C22(H22A,H22B), C23(H23A,H23B), C24(H24A,H24B), C25(H25A,H25B), C26(H26A,H26B),
  C27(H27A,H27B), C28(H28A,H28B), C47(H47A,H47B), C58(H58A,H58B)
4.b Aromatic/amide H refined with riding coordinates:
 C3(H3), C4(H4), C5(H5), C6(H6), C9(H9), C10(H10), C11(H11), C12(H12),
 C30(H30), C32(H32), C34(H34), C36(H36), C37(H37), C38(H38), C39(H39), C40(H40),
  C42(H42), C43(H43), C44(H44), C45(H45), C46(H46), C48(H48), C49(H49),
 C51(H51), C52(H52), C53(H53), C54(H54), C56(H56), C57(H57), C60(H60), C61(H61)
;
_shelx_shelxl_version_number 2014/7
_olex2_date_sample_data_collection 2016-07-02
_olex2_date_sample_submission 2016-06-28
_olex2_exptl_crystal_mounting_method 'The crystal was mounted on a nylon loop in perfluoroether oil'
_olex2_submission_original_sample_id HWC061a
_olex2_submission_special_instructions 'No special instructions were received'
_oxdiff_exptl_absorpt_empirical_details
;
Empirical correction (ABSPACK) includes:
- Absorption correction using spherical harmonics
- Frame scaling
;
_oxdiff_exptl_absorpt_empirical_full_max 2.112
_oxdiff_exptl_absorpt_empirical_full_min 0.689

loop_
_space_group_symop_operation_xyz
'x, y, z'
'-x+1/2, y+1/2, -z+1/2'
'-x, -y, -z'
'x-1/2, -y-1/2, z-1/2'

loop_
_atom_site_label
_atom_site_type_symbol
_atom_site_fract_x
_atom_site_fract_y
_atom_site_fract_z
_atom_site_U_iso_or_equiv
_atom_site_adp_type
_atom_site_occupancy
_atom_site_site_symmetry_order
_atom_site_calc_flag
_atom_site_refinement_flags_posn
_atom_site_refinement_flags_adp
_atom_site_refinement_flags_occupancy
_atom_site_disorder_assembly
_atom_site_disorder_group
O1 O 0.53143(18) 0.21569(9) 0.40521(6) 0.0487(4) Uani 1 1 d . . . . .
O2 O 0.63528(19) 0.21373(11) 0.48676(6) 0.0567(5) Uani 1 1 d . . . . .
O3 O 0.86120(19) 0.17617(11) 0.52415(6) 0.0547(5) Uani 1 1 d . . . . .
O4 O 1.06084(17) 0.23231(9) 0.48200(5) 0.0423(4) Uani 1 1 d . . . . .
O5 O 1.15576(15) 0.18828(7) 0.40537(5) 0.0363(3) Uani 1 1 d . . . . .
O6 O 0.51310(17) 0.11025(8) 0.36182(5) 0.0429(4) Uani 1 1 d . . . . .
O7 O 0.56584(18) -0.02138(8) 0.38745(6) 0.0467(4) Uani 1 1 d . . . . .
O8 O 0.78229(16) -0.07992(7) 0.42206(5) 0.0373(4) Uani 1 1 d . . . . .
O9 O 0.99119(15) -0.04371(7) 0.37556(5) 0.0374(4) Uani 1 1 d . . . . .
O10 O 1.13529(15) 0.08171(7) 0.36474(5) 0.0354(3) Uani 1 1 d . . . . .
C1 C 0.5373(2) 0.22382(13) 0.36503(8) 0.0442(6) Uani 1 1 d . . . . .
C2 C 0.5281(2) 0.16795(12) 0.34180(8) 0.0423(6) Uani 1 1 d . . . . .
C3 C 0.5353(2) 0.17182(15) 0.30110(9) 0.0499(6) Uani 1 1 d . . . . .
H3 H 0.5309 0.1335 0.2854 0.060 Uiso 1 1 calc R . . . .
C4 C 0.5490(3) 0.23190(17) 0.28341(10) 0.0590(8) Uani 1 1 d . . . . .
H4 H 0.5525 0.2347 0.2554 0.071 Uiso 1 1 calc R . . . .
C5 C 0.5574(3) 0.28717(16) 0.30607(11) 0.0608(8) Uani 1 1 d . . . . .
H5 H 0.5665 0.3281 0.2937 0.073 Uiso 1 1 calc R . . . .
C6 C 0.5526(3) 0.28392(14) 0.34704(10) 0.0545(7) Uani 1 1 d . . . . .
H6 H 0.5597 0.3224 0.3627 0.065 Uiso 1 1 calc R . . . .
C7 C 1.1702(2) 0.19416(11) 0.36561(7) 0.0335(5) Uani 1 1 d . . . . .
C8 C 1.1594(2) 0.13635(11) 0.34357(7) 0.0327(5) Uani 1 1 d . . . . .
C9 C 1.1747(2) 0.13742(12) 0.30317(7) 0.0373(5) Uani 1 1 d . . . . .
H9 H 1.1687 0.0983 0.2882 0.045 Uiso 1 1 calc R . . . .
C10 C 1.1989(2) 0.19602(12) 0.28465(7) 0.0390(5) Uani 1 1 d . . . . .
H10 H 1.2089 0.1966 0.2570 0.047 Uiso 1 1 calc R . . . .
C11 C 1.2083(2) 0.25315(12) 0.30615(8) 0.0398(5) Uani 1 1 d . . . . .
H11 H 1.2248 0.2929 0.2934 0.048 Uiso 1 1 calc R . . . .
C12 C 1.1936(2) 0.25229(11) 0.34663(8) 0.0387(5) Uani 1 1 d . . . . .
H12 H 1.1995 0.2916 0.3614 0.046 Uiso 1 1 calc R . . . .
C13 C 0.5500(3) 0.27247(14) 0.42898(10) 0.0548(7) Uani 1 1 d . . . . .
H13A H 0.4873 0.3057 0.4198 0.066 Uiso 1 1 calc R . . . .
H13B H 0.6335 0.2907 0.4265 0.066 Uiso 1 1 calc R . . . .
C14 C 0.5383(3) 0.25534(16) 0.47174(10) 0.0595(8) Uani 1 1 d . . . . .
H14A H 0.5406 0.2955 0.4879 0.071 Uiso 1 1 calc R . . . .
H14B H 0.4574 0.2337 0.4737 0.071 Uiso 1 1 calc R . . . .
C15 C 0.6528(3) 0.2147(2) 0.52933(9) 0.0669(9) Uani 1 1 d . . . . .
H15A H 0.5744 0.2028 0.5402 0.080 Uiso 1 1 calc R . . . .
H15B H 0.6767 0.2589 0.5388 0.080 Uiso 1 1 calc R . . . .
C16 C 0.7502(3) 0.16850(18) 0.54303(9) 0.0615(8) Uani 1 1 d . . . . .
H16A H 0.7703 0.1736 0.5722 0.074 Uiso 1 1 calc R . . . .
H16B H 0.7183 0.1239 0.5381 0.074 Uiso 1 1 calc R . . . .
C17 C 0.9319(3) 0.23247(16) 0.53507(9) 0.0618(8) Uani 1 1 d . . . . .
H17A H 0.9345 0.2397 0.5642 0.074 Uiso 1 1 calc R . . . .
H17B H 0.8929 0.2709 0.5213 0.074 Uiso 1 1 calc R . . . .
C18 C 1.0601(3) 0.22391(17) 0.52384(8) 0.0564(7) Uani 1 1 d . . . . .
H18A H 1.1161 0.2561 0.5382 0.068 Uiso 1 1 calc R . . . .
H18B H 1.0907 0.1799 0.5316 0.068 Uiso 1 1 calc R . . . .
C19 C 1.1845(3) 0.22904(14) 0.47195(8) 0.0461(6) Uani 1 1 d . . . . .
H19A H 1.2178 0.1848 0.4774 0.055 Uiso 1 1 calc R . . . .
H19B H 1.2370 0.2601 0.4886 0.055 Uiso 1 1 calc R . . . .
C20 C 1.1891(2) 0.24493(12) 0.42894(7) 0.0414(5) Uani 1 1 d . . . . .
H20A H 1.1307 0.2808 0.4211 0.050 Uiso 1 1 calc R . . . .
H20B H 1.2739 0.2592 0.4244 0.050 Uiso 1 1 calc R . . . .
C21 C 0.4896(3) 0.05413(13) 0.33698(8) 0.0450(6) Uani 1 1 d . . . . .
H21A H 0.5638 0.0441 0.3232 0.054 Uiso 1 1 calc R . . . .
H21B H 0.4193 0.0629 0.3165 0.054 Uiso 1 1 calc R . . . .
C22 C 0.4596(3) -0.00221(13) 0.36188(8) 0.0452(6) Uani 1 1 d . . . . .
H22A H 0.3917 0.0098 0.3780 0.054 Uiso 1 1 calc R . . . .
H22B H 0.4306 -0.0390 0.3444 0.054 Uiso 1 1 calc R . . . .
C23 C 0.5636(2) -0.08858(11) 0.39688(8) 0.0416(5) Uani 1 1 d . . . . .
H23A H 0.5780 -0.1147 0.3732 0.050 Uiso 1 1 calc R . . . .
H23B H 0.4814 -0.1005 0.4052 0.050 Uiso 1 1 calc R . . . .
C24 C 0.6633(2) -0.10209(11) 0.43010(7) 0.0398(5) Uani 1 1 d . . . . .
H24A H 0.6409 -0.0809 0.4547 0.048 Uiso 1 1 calc R . . . .
H24B H 0.6674 -0.1495 0.4350 0.048 Uiso 1 1 calc R . . . .
C25 C 0.8384(2) -0.11835(11) 0.39381(7) 0.0376(5) Uani 1 1 d . . . . .
H25A H 0.7990 -0.1091 0.3666 0.045 Uiso 1 1 calc R . . . .
H25B H 0.8271 -0.1651 0.3994 0.045 Uiso 1 1 calc R . . . .
C26 C 0.9738(2) -0.10213(11) 0.39677(8) 0.0384(5) Uani 1 1 d . . . . .
H26A H 1.0063 -0.0967 0.4251 0.046 Uiso 1 1 calc R . . . .
H26B H 1.0199 -0.1380 0.3855 0.046 Uiso 1 1 calc R . . . .
C27 C 1.1191(2) -0.03331(10) 0.37188(7) 0.0347(5) Uani 1 1 d . . . . .
H27A H 1.1563 -0.0733 0.3620 0.042 Uiso 1 1 calc R . . . .
H27B H 1.1631 -0.0226 0.3983 0.042 Uiso 1 1 calc R . . . .
C28 C 1.1329(2) 0.02137(10) 0.34335(7) 0.0353(5) Uani 1 1 d . . . . .
H28A H 1.2108 0.0161 0.3307 0.042 Uiso 1 1 calc R . . . .
H28B H 1.0625 0.0211 0.3221 0.042 Uiso 1 1 calc R . . . .
N1 N 0.89379(15) 0.28342(8) 0.25113(5) 0.0241(3) Uani 1 1 d . . . . .
N2 N 0.81192(16) 0.10124(8) 0.42171(5) 0.0269(4) Uani 1 1 d . . . . .
C29 C 1.04472(19) 0.34978(9) 0.21808(6) 0.0260(4) Uani 1 1 d . . . . .
C30 C 1.0746(2) 0.40735(10) 0.23860(6) 0.0278(4) Uani 1 1 d . . . . .
H30 H 1.0120 0.4303 0.2506 0.033 Uiso 1 1 calc R . . . .
C31 C 1.19558(19) 0.43149(9) 0.24173(6) 0.0267(4) Uani 1 1 d . . . . .
C32 C 1.28507(19) 0.39720(9) 0.22306(6) 0.0267(4) Uani 1 1 d . . . . .
H32 H 1.3672 0.4140 0.2243 0.032 Uiso 1 1 calc R . . . .
C33 C 1.25747(19) 0.33905(9) 0.20259(6) 0.0270(4) Uani 1 1 d . . . . .
C34 C 1.1355(2) 0.31571(10) 0.20064(6) 0.0272(4) Uani 1 1 d . . . . .
H34 H 1.1146 0.2760 0.1872 0.033 Uiso 1 1 calc R . . . .
C35 C 1.2280(2) 0.49212(10) 0.26458(6) 0.0288(4) Uani 1 1 d . . . . .
C36 C 1.1371(2) 0.53869(10) 0.27015(7) 0.0330(5) Uani 1 1 d . . . . .
H36 H 1.0544 0.5323 0.2584 0.040 Uiso 1 1 calc R . . . .
C37 C 1.1664(2) 0.59412(11) 0.29260(7) 0.0376(5) Uani 1 1 d . . . . .
H37 H 1.1037 0.6252 0.2961 0.045 Uiso 1 1 calc R . . . .
C38 C 1.2867(2) 0.60438(11) 0.30992(8) 0.0396(5) Uani 1 1 d . . . . .
H38 H 1.3065 0.6422 0.3255 0.048 Uiso 1 1 calc R . . . .
C39 C 1.3780(2) 0.55870(11) 0.30427(8) 0.0406(5) Uani 1 1 d . . . . .
H39 H 1.4609 0.5655 0.3157 0.049 Uiso 1 1 calc R . . . .
C40 C 1.3479(2) 0.50312(11) 0.28189(7) 0.0348(5) Uani 1 1 d . . . . .
H40 H 1.4108 0.4721 0.2784 0.042 Uiso 1 1 calc R . . . .
C41 C 1.3548(2) 0.30249(10) 0.18365(6) 0.0294(4) Uani 1 1 d . . . . .
C42 C 1.4804(2) 0.31223(12) 0.19500(7) 0.0375(5) Uani 1 1 d . . . . .
H42 H 1.5055 0.3443 0.2145 0.045 Uiso 1 1 calc R . . . .
C43 C 1.5699(2) 0.27598(12) 0.17839(8) 0.0405(5) Uani 1 1 d . . . . .
H43 H 1.6553 0.2837 0.1864 0.049 Uiso 1 1 calc R . . . .
C44 C 1.5359(2) 0.22858(11) 0.15025(8) 0.0400(5) Uani 1 1 d . . . . .
H44 H 1.5973 0.2029 0.1395 0.048 Uiso 1 1 calc R . . . .
C45 C 1.4119(2) 0.21923(10) 0.13809(7) 0.0373(5) Uani 1 1 d . . . . .
H45 H 1.3877 0.1872 0.1185 0.045 Uiso 1 1 calc R . . . .
C46 C 1.3219(2) 0.25599(10) 0.15402(7) 0.0313(4) Uani 1 1 d . . . . .
H46 H 1.2368 0.2496 0.1448 0.038 Uiso 1 1 calc R . . . .
C47 C 0.91341(19) 0.32386(10) 0.21546(6) 0.0274(4) Uani 1 1 d . . . . .
H47A H 0.8542 0.3606 0.2136 0.033 Uiso 1 1 calc R . . . .
H47B H 0.8968 0.2972 0.1910 0.033 Uiso 1 1 calc R . . . .
C48 C 0.8794(2) 0.31339(10) 0.28605(6) 0.0297(4) Uani 1 1 d . . . . .
H48 H 0.8780 0.3595 0.2871 0.036 Uiso 1 1 calc R . . . .
C49 C 0.8669(2) 0.27845(9) 0.31981(6) 0.0285(4) Uani 1 1 d . . . . .
H49 H 0.8570 0.3003 0.3441 0.034 Uiso 1 1 calc R . . . .
C50 C 0.86878(18) 0.21028(9) 0.31866(6) 0.0247(4) Uani 1 1 d . . . . .
C51 C 0.88317(19) 0.18096(10) 0.28227(6) 0.0281(4) Uani 1 1 d . . . . .
H51 H 0.8842 0.1349 0.2804 0.034 Uiso 1 1 calc R . . . .
C52 C 0.8959(2) 0.21807(10) 0.24890(6) 0.0284(4) Uani 1 1 d . . . . .
H52 H 0.9062 0.1975 0.2243 0.034 Uiso 1 1 calc R . . . .
C53 C 0.8388(2) 0.16498(10) 0.42543(6) 0.0330(5) Uani 1 1 d . . . . .
H53 H 0.8427 0.1852 0.4508 0.040 Uiso 1 1 calc R . . . .
C54 C 0.8607(2) 0.20086(10) 0.39247(6) 0.0307(4) Uani 1 1 d . . . . .
H54 H 0.8815 0.2456 0.3953 0.037 Uiso 1 1 calc R . . . .
C55 C 0.85260(18) 0.17169(9) 0.35495(6) 0.0238(4) Uani 1 1 d . . . . .
C56 C 0.8279(2) 0.10505(9) 0.35259(6) 0.0273(4) Uani 1 1 d . . . . .
H56 H 0.8247 0.0833 0.3277 0.033 Uiso 1 1 calc R . . . .
C57 C 0.8081(2) 0.07104(9) 0.38647(6) 0.0291(4) Uani 1 1 d . . . . .
H57 H 0.7916 0.0257 0.3848 0.035 Uiso 1 1 calc R . . . .
C58 C 0.7858(2) 0.06384(10) 0.45745(6) 0.0315(4) Uani 1 1 d . . . . .
H58A H 0.7233 0.0300 0.4493 0.038 Uiso 1 1 calc R . . . .
H58B H 0.7493 0.0934 0.4762 0.038 Uiso 1 1 calc R . . . .
C59 C 0.8996(2) 0.03175(9) 0.47878(6) 0.0288(4) Uani 1 1 d . . . . .
C60 C 0.8817(2) -0.01049(11) 0.50961(7) 0.0366(5) Uani 1 1 d . . . . .
H60 H 0.7999 -0.0180 0.5164 0.044 Uiso 1 1 calc R . . . .
C61 C 1.0189(2) 0.04218(11) 0.46925(7) 0.0350(5) Uani 1 1 d . . . . .
H61 H 1.0331 0.0710 0.4482 0.042 Uiso 1 1 calc R . . . .
P1 P 0.72283(5) 0.49456(3) 0.25989(2) 0.03453(15) Uani 1 1 d . . . . .
F1 F 0.60227(14) 0.52027(7) 0.23291(5) 0.0483(4) Uani 1 1 d . . . . .
F2 F 0.84502(12) 0.46859(6) 0.28644(4) 0.0397(3) Uani 1 1 d . . . . .
F3 F 0.6749(2) 0.42313(8) 0.25417(8) 0.0897(8) Uani 1 1 d . . . . .
F4 F 0.6572(2) 0.50201(18) 0.29795(6) 0.1189(12) Uani 1 1 d . . . . .
F5 F 0.7759(2) 0.56515(9) 0.26400(12) 0.1420(15) Uani 1 1 d . . . . .
F6 F 0.7915(2) 0.48560(17) 0.22095(7) 0.1143(11) Uani 1 1 d . . . . .
P2 P 0.41205(7) 0.30264(3) 0.61065(2) 0.04098(16) Uani 1 1 d . U . . .
F7 F 0.3735(6) 0.2815(4) 0.5667(2) 0.0614(16) Uani 0.578(5) 1 d . U P A 1
F8 F 0.4652(4) 0.31382(16) 0.65796(10) 0.0474(8) Uani 0.578(5) 1 d . U P A 1
F9 F 0.5133(4) 0.24129(19) 0.61303(9) 0.0641(11) Uani 0.578(5) 1 d . U P A 1
F10 F 0.3222(3) 0.2487(2) 0.62726(13) 0.0656(11) Uani 0.578(5) 1 d . U P A 1
F12 F 0.5157(6) 0.3484(3) 0.59923(12) 0.107(2) Uani 0.578(5) 1 d . U P A 1
F11 F 0.3163(5) 0.3546(2) 0.61225(15) 0.1011(18) Uani 0.578(5) 1 d . U P A 1
F13 F 0.4097(6) 0.38003(19) 0.59975(15) 0.0677(15) Uani 0.422(5) 1 d . U P A 2
F14 F 0.2601(5) 0.3107(4) 0.59930(18) 0.097(2) Uani 0.422(5) 1 d . U P A 2
F15 F 0.5493(5) 0.2999(4) 0.6163(2) 0.103(2) Uani 0.422(5) 1 d . U P A 2
F16 F 0.3893(10) 0.3261(3) 0.65360(16) 0.093(2) Uani 0.422(5) 1 d . U P A 2
F17 F 0.3987(11) 0.2319(2) 0.62069(17) 0.103(3) Uani 0.422(5) 1 d . U P A 2
F18 F 0.4166(9) 0.2898(6) 0.5645(3) 0.067(2) Uani 0.422(5) 1 d . U P A 2

loop_
_atom_site_aniso_label
_atom_site_aniso_U_11
_atom_site_aniso_U_22
_atom_site_aniso_U_33
_atom_site_aniso_U_23
_atom_site_aniso_U_13
_atom_site_aniso_U_12
O1 0.0468(11) 0.0439(10) 0.0540(11) -0.0010(8) -0.0014(8) 0.0022(8)
O2 0.0470(11) 0.0757(14) 0.0466(11) -0.0084(9) 0.0004(9) 0.0190(10)
O3 0.0458(11) 0.0782(14) 0.0401(10) -0.0058(9) 0.0046(8) 0.0003(10)
O4 0.0452(10) 0.0483(9) 0.0325(8) -0.0031(7) 0.0000(7) 0.0023(8)
O5 0.0373(9) 0.0331(8) 0.0379(8) -0.0003(6) 0.0016(7) 0.0015(6)
O6 0.0420(10) 0.0422(9) 0.0434(9) 0.0056(7) -0.0014(7) 0.0051(7)
O7 0.0471(11) 0.0362(9) 0.0531(10) 0.0009(7) -0.0128(8) 0.0022(7)
O8 0.0403(9) 0.0283(7) 0.0434(9) -0.0042(6) 0.0044(7) -0.0008(6)
O9 0.0370(9) 0.0288(8) 0.0460(9) 0.0031(6) 0.0026(7) 0.0036(6)
O10 0.0374(9) 0.0298(7) 0.0395(8) -0.0009(6) 0.0055(7) 0.0031(6)
C1 0.0265(12) 0.0511(14) 0.0541(15) 0.0107(11) -0.0004(10) 0.0046(10)
C2 0.0264(11) 0.0460(13) 0.0535(15) 0.0090(11) -0.0001(10) 0.0036(10)
C3 0.0360(14) 0.0626(17) 0.0498(15) 0.0128(12) -0.0018(11) 0.0042(12)
C4 0.0426(16) 0.069(2) 0.0647(19) 0.0245(15) 0.0015(13) 0.0041(14)
C5 0.0367(15) 0.0637(18) 0.080(2) 0.0348(17) -0.0021(14) 0.0009(13)
C6 0.0342(14) 0.0485(15) 0.079(2) 0.0131(14) -0.0007(13) 0.0016(11)
C7 0.0235(10) 0.0359(11) 0.0406(12) 0.0031(9) 0.0007(9) 0.0048(8)
C8 0.0255(10) 0.0315(11) 0.0410(12) 0.0047(9) 0.0032(9) 0.0050(8)
C9 0.0293(12) 0.0380(12) 0.0447(13) -0.0001(9) 0.0041(10) 0.0075(9)
C10 0.0323(12) 0.0456(13) 0.0397(12) 0.0078(10) 0.0065(10) 0.0032(10)
C11 0.0324(12) 0.0400(12) 0.0469(13) 0.0102(10) 0.0047(10) 0.0025(9)
C12 0.0326(12) 0.0348(12) 0.0480(13) 0.0034(10) 0.0010(10) 0.0012(9)
C13 0.0455(16) 0.0450(14) 0.0716(19) -0.0069(13) -0.0051(14) 0.0096(12)
C14 0.0468(16) 0.0639(18) 0.0662(19) -0.0161(15) -0.0015(14) 0.0159(14)
C15 0.0573(19) 0.095(3) 0.0487(17) -0.0142(16) 0.0086(14) 0.0124(18)
C16 0.064(2) 0.080(2) 0.0408(15) -0.0073(14) 0.0098(14) -0.0012(16)
C17 0.087(2) 0.0610(17) 0.0397(14) -0.0083(13) 0.0169(15) 0.0127(16)
C18 0.0592(18) 0.0742(19) 0.0341(13) -0.0054(12) -0.0024(12) -0.0117(15)
C19 0.0401(14) 0.0550(15) 0.0419(13) -0.0031(11) -0.0020(11) -0.0003(11)
C20 0.0416(13) 0.0403(12) 0.0414(13) -0.0033(10) -0.0004(10) -0.0021(10)
C21 0.0429(14) 0.0488(14) 0.0415(13) -0.0024(11) -0.0046(11) 0.0050(11)
C22 0.0416(14) 0.0454(13) 0.0461(14) -0.0014(11) -0.0068(11) 0.0004(11)
C23 0.0385(13) 0.0322(11) 0.0531(14) -0.0015(10) 0.0005(11) -0.0018(9)
C24 0.0427(14) 0.0338(11) 0.0430(13) 0.0003(9) 0.0048(10) -0.0011(10)
C25 0.0434(13) 0.0283(10) 0.0411(12) -0.0033(9) 0.0054(10) -0.0006(9)
C26 0.0402(13) 0.0274(10) 0.0474(13) 0.0005(9) 0.0028(10) 0.0015(9)
C27 0.0321(12) 0.0293(10) 0.0426(12) -0.0003(9) 0.0036(9) 0.0036(8)
C28 0.0332(12) 0.0314(11) 0.0409(12) -0.0029(9) 0.0021(9) 0.0048(9)
N1 0.0193(8) 0.0240(8) 0.0292(8) 0.0033(6) 0.0031(6) -0.0021(6)
N2 0.0271(9) 0.0245(8) 0.0291(8) 0.0048(6) 0.0024(7) 0.0022(6)
C29 0.0245(10) 0.0262(9) 0.0273(9) 0.0058(7) 0.0025(8) -0.0011(7)
C30 0.0261(10) 0.0267(9) 0.0307(10) 0.0043(8) 0.0041(8) 0.0012(8)
C31 0.0272(10) 0.0232(9) 0.0301(10) 0.0030(7) 0.0043(8) 0.0005(7)
C32 0.0217(10) 0.0270(10) 0.0316(10) 0.0025(8) 0.0040(8) -0.0023(7)
C33 0.0267(10) 0.0267(9) 0.0276(10) 0.0046(7) 0.0033(8) 0.0006(8)
C34 0.0301(11) 0.0243(9) 0.0274(10) 0.0044(7) 0.0042(8) -0.0012(8)
C35 0.0305(11) 0.0244(9) 0.0323(10) 0.0016(8) 0.0064(8) -0.0017(8)
C36 0.0290(11) 0.0304(10) 0.0395(12) -0.0006(8) 0.0033(9) -0.0008(8)
C37 0.0346(12) 0.0296(11) 0.0488(13) -0.0038(9) 0.0053(10) 0.0059(9)
C38 0.0392(13) 0.0303(11) 0.0497(14) -0.0112(9) 0.0058(11) -0.0019(9)
C39 0.0324(12) 0.0357(12) 0.0531(14) -0.0114(10) 0.0021(10) -0.0028(9)
C40 0.0294(11) 0.0311(11) 0.0444(12) -0.0057(9) 0.0063(9) 0.0001(8)
C41 0.0314(11) 0.0277(10) 0.0300(10) 0.0045(8) 0.0076(8) -0.0006(8)
C42 0.0324(12) 0.0410(12) 0.0388(12) -0.0018(9) 0.0030(9) 0.0013(9)
C43 0.0286(12) 0.0483(13) 0.0447(13) 0.0031(10) 0.0039(10) 0.0039(10)
C44 0.0394(13) 0.0347(11) 0.0484(13) 0.0044(10) 0.0161(11) 0.0082(10)
C45 0.0435(13) 0.0261(10) 0.0449(13) 0.0021(9) 0.0168(10) -0.0012(9)
C46 0.0305(11) 0.0247(10) 0.0401(11) 0.0021(8) 0.0098(9) -0.0027(8)
C47 0.0242(10) 0.0292(10) 0.0286(10) 0.0070(8) 0.0021(8) -0.0017(8)
C48 0.0324(11) 0.0228(9) 0.0343(11) 0.0016(8) 0.0057(9) 0.0005(8)
C49 0.0341(11) 0.0208(9) 0.0309(10) 0.0000(7) 0.0043(8) 0.0007(8)
C50 0.0203(9) 0.0231(9) 0.0304(10) 0.0011(7) 0.0020(8) -0.0003(7)
C51 0.0289(11) 0.0232(9) 0.0327(10) 0.0005(8) 0.0052(8) -0.0022(8)
C52 0.0295(11) 0.0245(9) 0.0315(10) -0.0027(8) 0.0050(8) -0.0014(8)
C53 0.0443(13) 0.0252(10) 0.0292(10) -0.0005(8) 0.0020(9) -0.0008(9)
C54 0.0388(12) 0.0223(9) 0.0304(10) -0.0001(8) 0.0013(9) -0.0025(8)
C55 0.0199(9) 0.0227(9) 0.0288(10) 0.0022(7) 0.0019(7) 0.0027(7)
C56 0.0313(11) 0.0220(9) 0.0289(10) -0.0017(7) 0.0043(8) 0.0015(8)
C57 0.0328(11) 0.0196(9) 0.0351(11) 0.0004(7) 0.0051(9) 0.0016(8)
C58 0.0388(12) 0.0286(10) 0.0280(10) 0.0040(8) 0.0073(9) 0.0024(9)
C59 0.0397(12) 0.0224(9) 0.0237(9) 0.0005(7) 0.0010(8) -0.0003(8)
C60 0.0360(12) 0.0352(11) 0.0388(12) 0.0099(9) 0.0045(10) -0.0018(9)
C61 0.0416(13) 0.0298(10) 0.0339(11) 0.0099(8) 0.0045(9) -0.0003(9)
P1 0.0272(3) 0.0259(3) 0.0506(3) 0.0069(2) 0.0045(2) 0.0034(2)
F1 0.0371(8) 0.0416(8) 0.0642(10) 0.0104(7) -0.0041(7) 0.0067(6)
F2 0.0311(7) 0.0326(7) 0.0552(8) 0.0053(6) 0.0034(6) 0.0064(5)
F3 0.0930(15) 0.0385(9) 0.1231(18) 0.0208(10) -0.0582(14) -0.0169(9)
F4 0.0512(12) 0.250(4) 0.0550(12) -0.0246(16) 0.0022(9) 0.0669(17)
F5 0.0950(18) 0.0318(9) 0.274(4) 0.0318(15) -0.101(2) -0.0086(10)
F6 0.0587(13) 0.219(3) 0.0685(13) 0.0586(17) 0.0245(11) 0.0506(17)
P2 0.0478(4) 0.0340(3) 0.0410(3) -0.0035(2) 0.0043(3) -0.0117(3)
F7 0.075(4) 0.059(2) 0.044(2) -0.0027(17) -0.024(3) 0.001(3)
F8 0.066(2) 0.0389(15) 0.0374(15) -0.0058(11) 0.0049(14) -0.0136(14)
F9 0.064(2) 0.078(2) 0.0482(17) -0.0071(15) -0.0029(14) 0.0278(18)
F10 0.0491(19) 0.072(2) 0.077(2) -0.0074(18) 0.0097(16) -0.0274(16)
F12 0.131(4) 0.124(4) 0.069(2) 0.012(2) 0.020(2) -0.091(4)
F11 0.121(4) 0.070(3) 0.111(3) -0.004(2) 0.001(3) 0.049(3)
F13 0.093(4) 0.0344(19) 0.074(3) 0.0085(17) 0.000(3) 0.008(2)
F14 0.049(3) 0.155(6) 0.093(4) -0.040(4) 0.028(2) -0.026(3)
F15 0.057(3) 0.107(5) 0.133(5) -0.002(4) -0.041(3) 0.018(3)
F16 0.170(7) 0.071(3) 0.036(2) -0.006(2) 0.004(3) -0.002(4)
F17 0.209(9) 0.034(2) 0.060(3) 0.0010(19) -0.013(4) -0.032(3)
F18 0.069(5) 0.079(5) 0.055(3) -0.007(3) 0.010(3) 0.017(4)

loop_
_atom_type_symbol
_atom_type_description
_atom_type_scat_dispersion_real
_atom_type_scat_dispersion_imag
_atom_type_scat_source
C C 0.0181 0.0091 'International Tables Vol C Tables 4.2.6.8 and 6.1.1.4'
H H 0.0000 0.0000 'International Tables Vol C Tables 4.2.6.8 and 6.1.1.4'
F F 0.0727 0.0534 'International Tables Vol C Tables 4.2.6.8 and 6.1.1.4'
N N 0.0311 0.0180 'International Tables Vol C Tables 4.2.6.8 and 6.1.1.4'
O O 0.0492 0.0322 'International Tables Vol C Tables 4.2.6.8 and 6.1.1.4'
P P 0.2955 0.4335 'International Tables Vol C Tables 4.2.6.8 and 6.1.1.4'

loop_
_exptl_crystal_face_index_h
_exptl_crystal_face_index_k
_exptl_crystal_face_index_l
_exptl_crystal_face_perp_dist
-1 0 1 0.1681
1 0 -1 0.1681
0 0 1 0.0672
0 0 -1 0.0672
0 1 -1 0.1228
0 -1 1 0.1228
0 -1 -1 0.1220
0 1 1 0.1220
6 7 -3 0.1634

loop_
_geom_angle_atom_site_label_1
_geom_angle_atom_site_label_2
_geom_angle_atom_site_label_3
_geom_angle
_geom_angle_site_symmetry_3
C1 O1 C13 116.0(2) .
C14 O2 C15 111.7(2) .
C17 O3 C16 115.6(2) .
C19 O4 C18 109.6(2) .
C7 O5 C20 114.95(18) .
C2 O6 C21 115.4(2) .
C23 O7 C22 112.01(19) .
C24 O8 C25 114.08(18) .
C27 O9 C26 110.69(17) .
C8 O10 C28 116.25(18) .
O1 C1 C2 116.6(2) .
O1 C1 C6 123.8(3) .
C2 C1 C6 119.6(3) .
O6 C2 C1 116.1(2) .
O6 C2 C3 123.7(3) .
C3 C2 C1 120.2(3) .
C2 C3 C4 119.8(3) .
C5 C4 C3 120.3(3) .
C4 C5 C6 120.6(3) .
C5 C6 C1 119.6(3) .
O5 C7 C8 115.6(2) .
O5 C7 C12 124.7(2) .
C12 C7 C8 119.7(2) .
O10 C8 C7 115.5(2) .
O10 C8 C9 124.9(2) .
C9 C8 C7 119.6(2) .
C8 C9 C10 120.0(2) .
C11 C10 C9 120.6(2) .
C10 C11 C12 119.7(2) .
C11 C12 C7 120.5(2) .
O1 C13 C14 109.1(2) .
O2 C14 C13 110.7(2) .
O2 C15 C16 109.0(2) .
O3 C16 C15 113.6(3) .
O3 C17 C18 109.3(2) .
O4 C18 C17 109.9(2) .
O4 C19 C20 110.5(2) .
O5 C20 C19 109.2(2) .
O6 C21 C22 109.5(2) .
O7 C22 C21 110.4(2) .
O7 C23 C24 108.67(19) .
O8 C24 C23 113.3(2) .
O8 C25 C26 108.32(19) .
O9 C26 C25 109.60(19) .
O9 C27 C28 109.46(18) .
O10 C28 C27 108.96(19) .
C48 N1 C47 119.02(16) .
C52 N1 C47 120.38(17) .
C52 N1 C48 120.54(17) .
C53 N2 C58 119.19(18) .
C57 N2 C53 121.46(18) .
C57 N2 C58 119.35(17) .
C30 C29 C47 119.83(19) .
C34 C29 C30 120.19(19) .
C34 C29 C47 119.96(18) .
C31 C30 C29 120.55(19) .
C30 C31 C32 118.33(18) .
C30 C31 C35 120.44(19) .
C32 C31 C35 121.23(19) .
C33 C32 C31 122.10(19) .
C32 C33 C34 117.97(19) .
C32 C33 C41 121.28(19) .
C34 C33 C41 120.75(18) .
C29 C34 C33 120.83(19) .
C36 C35 C31 120.80(19) .
C40 C35 C31 121.01(19) .
C40 C35 C36 118.17(19) .
C37 C36 C35 120.8(2) .
C36 C37 C38 120.5(2) .
C37 C38 C39 119.2(2) .
C40 C39 C38 120.0(2) .
C35 C40 C39 121.3(2) .
C42 C41 C33 121.6(2) .
C42 C41 C46 117.6(2) .
C46 C41 C33 120.7(2) .
C43 C42 C41 121.1(2) .
C44 C43 C42 120.6(2) .
C45 C44 C43 119.0(2) .
C44 C45 C46 120.8(2) .
C45 C46 C41 120.8(2) .
N1 C47 C29 111.11(16) .
N1 C48 C49 121.08(18) .
C48 C49 C50 120.03(19) .
C49 C50 C55 120.57(18) .
C51 C50 C49 117.47(19) .
C51 C50 C55 121.94(17) .
C52 C51 C50 120.66(19) .
N1 C52 C51 120.22(19) .
N2 C53 C54 120.1(2) .
C53 C54 C55 120.14(19) .
C54 C55 C50 121.05(18) .
C54 C55 C56 117.88(18) .
C56 C55 C50 121.07(18) .
C57 C56 C55 119.82(19) .
N2 C57 C56 120.54(18) .
N2 C58 C59 113.54(18) .
C60 C59 C58 117.5(2) .
C61 C59 C58 123.83(19) .
C61 C59 C60 118.7(2) .
C59 C60 C61 121.3(2) 3_756
C59 C61 C60 120.0(2) 3_756
F1 P1 F2 179.18(9) .
F3 P1 F1 90.02(9) .
F3 P1 F2 89.96(9) .
F3 P1 F6 88.07(18) .
F4 P1 F1 91.26(10) .
F4 P1 F2 89.56(10) .
F4 P1 F3 91.20(18) .
F4 P1 F5 91.7(2) .
F4 P1 F6 178.93(16) .
F5 P1 F1 90.76(10) .
F5 P1 F2 89.21(9) .
F5 P1 F3 176.9(2) .
F5 P1 F6 89.0(2) .
F6 P1 F1 89.52(10) .
F6 P1 F2 89.66(10) .
F7 P2 F8 170.7(3) .
F7 P2 F9 86.8(3) .
F7 P2 F10 91.5(3) .
F8 P2 F9 84.16(17) .
F10 P2 F8 85.55(19) .
F10 P2 F9 83.1(2) .
F12 P2 F7 93.6(3) .
F12 P2 F8 88.1(2) .
F12 P2 F9 89.0(3) .
F12 P2 F10 170.3(3) .
F11 P2 F7 96.7(4) .
F11 P2 F8 92.2(2) .
F11 P2 F9 174.1(3) .
F11 P2 F10 92.0(3) .
F11 P2 F12 95.6(4) .
F13 P2 F14 81.9(3) .
F15 P2 F13 93.3(4) .
F15 P2 F14 173.1(4) .
F15 P2 F16 98.3(5) .
F15 P2 F17 93.0(5) .
F15 P2 F18 89.3(5) .
F16 P2 F13 84.7(3) .
F16 P2 F14 86.3(4) .
F16 P2 F18 168.9(6) .
F17 P2 F13 173.6(5) .
F17 P2 F14 91.9(5) .
F17 P2 F16 93.5(4) .
F17 P2 F18 94.2(5) .
F18 P2 F13 86.7(5) .
F18 P2 F14 85.5(4) .

loop_
_geom_bond_atom_site_label_1
_geom_bond_atom_site_label_2
_geom_bond_distance
_geom_bond_site_symmetry_2
O1 C1 1.373(3) .
O1 C13 1.420(3) .
O2 C14 1.408(3) .
O2 C15 1.429(4) .
O3 C16 1.426(4) .
O3 C17 1.417(4) .
O4 C18 1.423(3) .
O4 C19 1.416(3) .
O5 C7 1.372(3) .
O5 C20 1.436(3) .
O6 C2 1.384(3) .
O6 C21 1.434(3) .
O7 C22 1.420(3) .
O7 C23 1.420(3) .
O8 C24 1.419(3) .
O8 C25 1.422(3) .
O9 C26 1.422(3) .
O9 C27 1.419(3) .
O10 C8 1.372(3) .
O10 C28 1.435(3) .
C1 C2 1.389(4) .
C1 C6 1.396(4) .
C2 C3 1.386(4) .
C3 C4 1.388(4) .
C4 C5 1.369(5) .
C5 C6 1.390(5) .
C7 C8 1.402(3) .
C7 C12 1.392(3) .
C8 C9 1.390(3) .
C9 C10 1.396(3) .
C10 C11 1.380(4) .
C11 C12 1.391(4) .
C13 C14 1.503(5) .
C15 C16 1.459(5) .
C17 C18 1.486(5) .
C19 C20 1.493(4) .
C21 C22 1.488(4) .
C23 C24 1.499(3) .
C25 C26 1.496(3) .
C27 C28 1.499(3) .
N1 C47 1.497(2) .
N1 C48 1.353(3) .
N1 C52 1.348(3) .
N2 C53 1.347(3) .
N2 C57 1.338(3) .
N2 C58 1.482(3) .
C29 C30 1.394(3) .
C29 C34 1.387(3) .
C29 C47 1.512(3) .
C30 C31 1.394(3) .
C31 C32 1.400(3) .
C31 C35 1.490(3) .
C32 C33 1.399(3) .
C33 C34 1.400(3) .
C33 C41 1.491(3) .
C35 C36 1.400(3) .
C35 C40 1.386(3) .
C36 C37 1.388(3) .
C37 C38 1.386(3) .
C38 C39 1.392(3) .
C39 C40 1.391(3) .
C41 C42 1.389(3) .
C41 C46 1.403(3) .
C42 C43 1.386(3) .
C43 C44 1.384(4) .
C44 C45 1.376(4) .
C45 C46 1.386(3) .
C48 C49 1.366(3) .
C49 C50 1.404(3) .
C50 C51 1.391(3) .
C50 C55 1.485(3) .
C51 C52 1.379(3) .
C53 C54 1.376(3) .
C54 C55 1.395(3) .
C55 C56 1.399(3) .
C56 C57 1.376(3) .
C58 C59 1.512(3) .
C59 C60 1.385(3) .
C59 C61 1.380(3) .
C60 C61 1.390(3) 3_756
C61 C60 1.390(3) 3_756
P1 F1 1.6017(15) .
P1 F2 1.6099(14) .
P1 F3 1.5644(17) .
P1 F4 1.538(2) .
P1 F5 1.564(2) .
P1 F6 1.585(2) .
P2 F7 1.560(7) .
P2 F8 1.655(3) .
P2 F9 1.669(3) .
P2 F10 1.614(4) .
P2 F12 1.544(3) .
P2 F11 1.495(4) .
P2 F13 1.635(4) .
P2 F14 1.658(6) .
P2 F15 1.480(6) .
P2 F16 1.571(6) .
P2 F17 1.505(5) .
P2 F18 1.584(11) .

loop_
_geom_torsion_atom_site_label_1
_geom_torsion_atom_site_label_2
_geom_torsion_atom_site_label_3
_geom_torsion_atom_site_label_4
_geom_torsion
_geom_torsion_site_symmetry_4
O1 C1 C2 O6 0.5(3) .
O1 C1 C2 C3 -178.9(2) .
O1 C1 C6 C5 -180.0(2) .
O1 C13 C14 O2 66.2(3) .
O2 C15 C16 O3 50.7(4) .
O3 C17 C18 O4 76.2(3) .
O4 C19 C20 O5 -81.3(3) .
O5 C7 C8 O10 0.3(3) .
O5 C7 C8 C9 -178.97(19) .
O5 C7 C12 C11 179.2(2) .
O6 C2 C3 C4 179.2(2) .
O6 C21 C22 O7 -68.0(3) .
O7 C23 C24 O8 -53.3(3) .
O8 C25 C26 O9 -80.3(2) .
O9 C27 C28 O10 86.5(2) .
O10 C8 C9 C10 179.9(2) .
C1 O1 C13 C14 178.9(2) .
C1 C2 C3 C4 -1.4(4) .
C2 O6 C21 C22 -172.8(2) .
C2 C1 C6 C5 0.6(4) .
C2 C3 C4 C5 1.0(4) .
C3 C4 C5 C6 0.1(4) .
C4 C5 C6 C1 -0.9(4) .
C6 C1 C2 O6 180.0(2) .
C6 C1 C2 C3 0.6(4) .
C7 O5 C20 C19 -172.81(19) .
C7 C8 C9 C10 -0.9(3) .
C8 O10 C28 C27 174.01(18) .
C8 C7 C12 C11 -1.1(3) .
C8 C9 C10 C11 0.3(4) .
C9 C10 C11 C12 0.0(4) .
C10 C11 C12 C7 0.4(4) .
C12 C7 C8 O10 -179.4(2) .
C12 C7 C8 C9 1.3(3) .
C13 O1 C1 C2 175.6(2) .
C13 O1 C1 C6 -3.9(4) .
C14 O2 C15 C16 177.4(3) .
C15 O2 C14 C13 159.6(3) .
C16 O3 C17 C18 162.2(2) .
C17 O3 C16 C15 70.9(3) .
C18 O4 C19 C20 -173.8(2) .
C19 O4 C18 C17 175.5(2) .
C20 O5 C7 C8 169.2(2) .
C20 O5 C7 C12 -11.2(3) .
C21 O6 C2 C1 173.2(2) .
C21 O6 C2 C3 -7.5(3) .
C22 O7 C23 C24 -168.5(2) .
C23 O7 C22 C21 -151.7(2) .
C24 O8 C25 C26 -163.97(19) .
C25 O8 C24 C23 -73.8(2) .
C26 O9 C27 C28 169.79(18) .
C27 O9 C26 C25 -169.68(19) .
C28 O10 C8 C7 -175.61(19) .
C28 O10 C8 C9 3.6(3) .
N1 C48 C49 C50 0.0(3) .
N2 C53 C54 C55 1.4(3) .
N2 C58 C59 C60 -172.43(19) .
N2 C58 C59 C61 7.5(3) .
C29 C30 C31 C32 1.3(3) .
C29 C30 C31 C35 -178.40(18) .
C30 C29 C34 C33 -1.3(3) .
C30 C29 C47 N1 -85.7(2) .
C30 C31 C32 C33 -1.9(3) .
C30 C31 C35 C36 -24.7(3) .
C30 C31 C35 C40 153.4(2) .
C31 C32 C33 C34 0.8(3) .
C31 C32 C33 C41 -178.64(18) .
C31 C35 C36 C37 177.8(2) .
C31 C35 C40 C39 -178.0(2) .
C32 C31 C35 C36 155.6(2) .
C32 C31 C35 C40 -26.4(3) .
C32 C33 C34 C29 0.8(3) .
C32 C33 C41 C42 19.8(3) .
C32 C33 C41 C46 -161.29(19) .
C33 C41 C42 C43 177.2(2) .
C33 C41 C46 C45 -176.12(19) .
C34 C29 C30 C31 0.2(3) .
C34 C29 C47 N1 93.2(2) .
C34 C33 C41 C42 -159.7(2) .
C34 C33 C41 C46 19.3(3) .
C35 C31 C32 C33 177.84(18) .
C35 C36 C37 C38 0.0(4) .
C36 C35 C40 C39 0.1(3) .
C36 C37 C38 C39 0.5(4) .
C37 C38 C39 C40 -0.8(4) .
C38 C39 C40 C35 0.5(4) .
C40 C35 C36 C37 -0.3(3) .
C41 C33 C34 C29 -179.72(18) .
C41 C42 C43 C44 -0.6(4) .
C42 C41 C46 C45 2.8(3) .
C42 C43 C44 C45 1.9(4) .
C43 C44 C45 C46 -0.8(4) .
C44 C45 C46 C41 -1.6(3) .
C46 C41 C42 C43 -1.7(3) .
C47 N1 C48 C49 -177.00(19) .
C47 N1 C52 C51 177.19(18) .
C47 C29 C30 C31 179.20(18) .
C47 C29 C34 C33 179.70(18) .
C48 N1 C47 C29 76.2(2) .
C48 N1 C52 C51 0.1(3) .
C48 C49 C50 C51 -0.2(3) .
C48 C49 C50 C55 -178.69(19) .
C49 C50 C51 C52 0.5(3) .
C49 C50 C55 C54 -13.3(3) .
C49 C50 C55 C56 166.2(2) .
C50 C51 C52 N1 -0.4(3) .
C50 C55 C56 C57 -177.25(19) .
C51 C50 C55 C54 168.3(2) .
C51 C50 C55 C56 -12.1(3) .
C52 N1 C47 C29 -100.9(2) .
C52 N1 C48 C49 0.1(3) .
C53 N2 C57 C56 -2.1(3) .
C53 N2 C58 C59 -92.1(2) .
C53 C54 C55 C50 176.5(2) .
C53 C54 C55 C56 -3.1(3) .
C54 C55 C56 C57 2.3(3) .
C55 C50 C51 C52 178.90(19) .
C55 C56 C57 N2 0.2(3) .
C57 N2 C53 C54 1.3(3) .
C57 N2 C58 C59 88.0(2) .
C58 N2 C53 C54 -178.6(2) .
C58 N2 C57 C56 177.83(19) .
C58 C59 C60 C61 179.9(2) 3_756
C58 C59 C61 C60 -179.9(2) 3_756
C60 C59 C61 C60 0.1(4) 3_756
C61 C59 C60 C61 -0.1(4) 3_756

loop_
_exptl_oxdiff_crystal_face_indexfrac_h
_exptl_oxdiff_crystal_face_indexfrac_k
_exptl_oxdiff_crystal_face_indexfrac_l
_exptl_oxdiff_crystal_face_x
_exptl_oxdiff_crystal_face_y
_exptl_oxdiff_crystal_face_z
-0.9995 0.0007 0.9994 -0.0921 -0.1065 0.0372
0.9995 -0.0007 -0.9994 0.0921 0.1065 -0.0372
0.0002 0.0002 0.9993 -0.0406 0.0213 -0.0014
-0.0002 -0.0002 -0.9993 0.0406 -0.0213 0.0014
-0.0002 0.9999 -0.9997 0.0332 -0.0401 -0.0707
0.0002 -0.9999 0.9997 -0.0332 0.0401 0.0707
-0.0001 -1.0003 -0.9989 0.0480 -0.0025 0.0735
0.0001 1.0003 0.9989 -0.0480 0.0025 -0.0735
5.9972 6.9968 -3.0010 0.3789 0.5712 -0.7317

loop_
_smtbx_masks_void_nr
_smtbx_masks_void_average_x
_smtbx_masks_void_average_y
_smtbx_masks_void_average_z
_smtbx_masks_void_volume
_smtbx_masks_void_count_electrons
1 -0.587 0.000 0.000 753.2 270.0
2 -0.415 0.500 0.500 753.2 270.0
3 0.000 0.500 0.000 91.1 48.5
4 0.500 0.000 0.500 91.1 48.5
